data_4074677
loop_
_publ_author_name
'Moncada, Adriana I.'
'Manne, Sudhakar'
'Tanski, Joseph M.'
'Slaughter, LeGrande M.'

_publ_section_title
;
 Modular Chelated Palladium Diaminocarbene Complexes:&#x00A0; Synthesis,
 Characterization, and Optimization of Catalytic Suzuki&#x2212;Miyaura
 Cross-Coupling Activity by Ligand Modification
;
_journal_issue 2
_journal_name_full Organometallics
_journal_page_first 491
_journal_paper_doi 10.1021/om050786f
_journal_volume 25
_journal_year 2006
_chemical_formula_moiety 'C10 H22 Br2 N4 Pd, 2(C2 H6 O S)'
_chemical_formula_sum 'C14 H34 Br2 N4 O2 Pd S2'
_chemical_formula_weight 620.79
_space_group_IT_number 14
_symmetry_cell_setting monoclinic
_symmetry_Int_Tables_number 14
_symmetry_space_group_name_Hall '-P 2ybc'
_symmetry_space_group_name_H-M 'P 1 21/c 1'
_atom_sites_solution_hydrogens geom
_atom_sites_solution_primary direct
_atom_sites_solution_secondary difmap
_audit_creation_method SHELXL-97
_cell_angle_alpha 90.00
_cell_angle_beta 121.70(2)
_cell_angle_gamma 90.00
_cell_formula_units_Z 4
_cell_length_a 11.698(2)
_cell_length_b 11.767(2)
_cell_length_c 21.873(6)
_cell_measurement_reflns_used 157
_cell_measurement_temperature 293(2)
_cell_measurement_theta_max 11.8
_cell_measurement_theta_min 5.3
_cell_volume 2561.6(11)
_computing_cell_refinement 'RoboIndex (Crystal Logic)'
_computing_data_collection 'Crystal Logic Single Crystal 2.2'
_computing_data_reduction 'REDUCE (UCLA crystallographic package)'
_computing_molecular_graphics 'SHELXTL 5.1'
_computing_publication_material 'SHELXTL 5.1'
_computing_structure_refinement 'SHELXL-97 (Sheldrick, 1997)'
_computing_structure_solution 'SHELXS-97 (Sheldrick, 1990)'
_diffrn_ambient_temperature 293(2)
_diffrn_measured_fraction_theta_full 0.993
_diffrn_measured_fraction_theta_max 0.993
_diffrn_measurement_device_type 'Syntex P21'
_diffrn_measurement_method 'theta/2-theta scans'
_diffrn_radiation_monochromator graphite
_diffrn_radiation_type MoK\a
_diffrn_radiation_wavelength 0.71073
_diffrn_reflns_av_R_equivalents 0.0826
_diffrn_reflns_av_sigmaI/netI 0.0901
_diffrn_reflns_limit_h_max 15
_diffrn_reflns_limit_h_min 0
_diffrn_reflns_limit_k_max 0
_diffrn_reflns_limit_k_min -15
_diffrn_reflns_limit_l_max 24
_diffrn_reflns_limit_l_min -28
_diffrn_reflns_number 6427
_diffrn_reflns_theta_full 28.00
_diffrn_reflns_theta_max 28.00
_diffrn_reflns_theta_min 2.05
_diffrn_source 'fine-focus sealed tube'
_diffrn_standards_decay_% 0.0
_diffrn_standards_interval_count 100
_diffrn_standards_number 3
_exptl_absorpt_coefficient_mu 4.021
_exptl_absorpt_correction_T_max 1
_exptl_absorpt_correction_T_min 0.782
_exptl_absorpt_correction_type psi-scan
_exptl_crystal_colour colorless
_exptl_crystal_density_diffrn 1.610
_exptl_crystal_density_meas ?
_exptl_crystal_density_method 'not measured'
_exptl_crystal_description parallepiped
_exptl_crystal_F_000 1240
_exptl_crystal_recrystallization_method 'Slow diff of ether into DMSO soln of cmpd'
_exptl_crystal_size_max 0.4
_exptl_crystal_size_mid 0.3
_exptl_crystal_size_min 0.3
_refine_diff_density_max 0.791
_refine_diff_density_min -0.699
_refine_diff_density_rms 0.161
_refine_ls_extinction_coef 0.0018(4)
_refine_ls_extinction_expression Fc^*^=kFc[1+0.001xFc^2^\l^3^/sin(2\q)]^-1/4^
_refine_ls_extinction_method SHELXL
_refine_ls_goodness_of_fit_ref 1.073
_refine_ls_hydrogen_treatment mixed
_refine_ls_matrix_type full
_refine_ls_number_parameters 257
_refine_ls_number_reflns 6148
_refine_ls_number_restraints 0
_refine_ls_restrained_S_all 1.073
_refine_ls_R_factor_all 0.1282
_refine_ls_R_factor_gt 0.0615
_refine_ls_shift/su_max 0.001
_refine_ls_shift/su_mean 0.000
_refine_ls_structure_factor_coef Fsqd
_refine_ls_weighting_details 'calc w=1/[\s^2^(Fo^2^)+(0.1141P)^2^+0.0000P] where P=(Fo^2^+2Fc^2^)/3'
_refine_ls_weighting_scheme calc
_refine_ls_wR_factor_gt 0.1651
_refine_ls_wR_factor_ref 0.2176
_reflns_number_gt 3569
_reflns_number_total 6148
_reflns_threshold_expression >2sigma(I)
_cod_data_source_file om050786fsi20050911_103409.cif
_cod_data_source_block lms_3d
_cod_depositor_comments
;
The following automatic conversions were performed:

'_exptl_crystal_density_meas' value 'none' was changed to '?' - the
value is perceived as not measured.

Automatic conversion script
Id: cif_fix_values 3008 2015-01-20 13:52:24Z robertas 
;
_cod_original_cell_volume 2561.6(9)
_cod_original_sg_symbol_H-M 'P 21/n'
_cod_database_code 4074677

loop_
_symmetry_equiv_pos_as_xyz
'x, y, z'
'-x, y+1/2, -z+1/2'
'-x, -y, -z'
'x, -y-1/2, z-1/2'

loop_
_atom_site_label
_atom_site_type_symbol
_atom_site_fract_x
_atom_site_fract_y
_atom_site_fract_z
_atom_site_U_iso_or_equiv
_atom_site_adp_type
_atom_site_occupancy
_atom_site_symmetry_multiplicity
_atom_site_calc_flag
_atom_site_refinement_flags
Pd1 Pd 0.29256(6) 0.69469(5) 0.80138(3) 0.0423(2) Uani 1 1 d .
Br1 Br 0.23892(10) 0.66042(12) 0.89611(5) 0.0770(4) Uani 1 1 d .
Br2 Br 0.04760(8) 0.70797(9) 0.70614(5) 0.0597(3) Uani 1 1 d .
N1 N 0.5452(7) 0.6931(6) 0.9386(4) 0.0544(18) Uani 1 1 d .
H1A H 0.4894 0.6774 0.9517 0.065 Uiso 1 1 calc R
N2 N 0.5617(7) 0.7066(7) 0.8391(4) 0.0556(19) Uani 1 1 d .
H2A H 0.6481 0.7062 0.8636 0.067 Uiso 1 1 calc R
N3 N 0.4863(7) 0.7192(6) 0.7643(4) 0.0541(18) Uani 1 1 d .
H3A H 0.5235 0.7272 0.7396 0.065 Uiso 1 1 calc R
N4 N 0.2730(7) 0.7336(7) 0.6651(4) 0.0532(17) Uani 1 1 d .
H4A H 0.1899 0.7278 0.6519 0.064 Uiso 1 1 calc R
C1 C 0.7810(10) 0.6275(10) 0.9984(6) 0.077(3) Uani 1 1 d .
H1B H 0.7505 0.5514 0.9974 0.115 Uiso 1 1 calc R
H1C H 0.8692 0.6373 1.0402 0.115 Uiso 1 1 calc R
H1D H 0.7842 0.6409 0.9560 0.115 Uiso 1 1 calc R
C2 C 0.7230(12) 0.8342(9) 1.0005(6) 0.078(3) Uani 1 1 d .
H2B H 0.6497 0.8828 0.9913 0.116 Uiso 1 1 calc R
H2C H 0.7431 0.8448 0.9636 0.116 Uiso 1 1 calc R
H2D H 0.8006 0.8529 1.0463 0.116 Uiso 1 1 calc R
C3 C 0.6762(11) 0.6889(9) 1.0670(5) 0.072(3) Uani 1 1 d .
H3B H 0.6085 0.7368 1.0658 0.108 Uiso 1 1 calc R
H3C H 0.7614 0.7049 1.1096 0.108 Uiso 1 1 calc R
H3D H 0.6532 0.6106 1.0674 0.108 Uiso 1 1 calc R
C4 C 0.6846(9) 0.7115(8) 1.0009(4) 0.057(2) Uani 1 1 d .
C5 C 0.4885(8) 0.6951(8) 0.8690(4) 0.0487(19) Uani 1 1 d .
C6 C 0.3535(8) 0.7181(7) 0.7338(4) 0.0450(18) Uani 1 1 d .
C7 C 0.2906(10) 0.7592(9) 0.6033(5) 0.062(2) Uani 1 1 d .
C8 C 0.3256(12) 0.6506(11) 0.5795(6) 0.083(3) Uani 1 1 d .
H8A H 0.4090 0.6211 0.6184 0.124 Uiso 1 1 calc R
H8B H 0.3345 0.6662 0.5391 0.124 Uiso 1 1 calc R
H8C H 0.2557 0.5956 0.5661 0.124 Uiso 1 1 calc R
C9 C 0.1525(11) 0.8026(10) 0.5449(5) 0.081(3) Uani 1 1 d .
H9A H 0.1346 0.8739 0.5597 0.122 Uiso 1 1 calc R
H9B H 0.0851 0.7483 0.5375 0.122 Uiso 1 1 calc R
H9C H 0.1510 0.8129 0.5010 0.122 Uiso 1 1 calc R
C10 C 0.3949(11) 0.8495(11) 0.6224(6) 0.080(3) Uani 1 1 d .
H10A H 0.3724 0.9157 0.6397 0.120 Uiso 1 1 calc R
H10B H 0.3977 0.8692 0.5807 0.120 Uiso 1 1 calc R
H10C H 0.4812 0.8215 0.6592 0.120 Uiso 1 1 calc R
S1 S 0.8298(4) 0.8993(4) 0.8465(2) 0.0879(18) Uani 0.838(12) 1 d P
O1 O 0.8083(10) 0.7914(9) 0.8728(5) 0.114(3) Uani 1 1 d .
C11 C 0.844(3) 0.8740(17) 0.7720(11) 0.185(11) Uani 1 1 d .
H11A H 0.7583 0.8498 0.7322 0.278 Uiso 1 1 calc R
H11B H 0.9093 0.8157 0.7834 0.278 Uiso 1 1 calc R
H11C H 0.8709 0.9426 0.7593 0.278 Uiso 1 1 calc R
C12 C 0.993(2) 0.936(3) 0.9003(11) 0.271(19) Uani 1 1 d .
H12A H 1.0210 0.9225 0.9496 0.407 Uiso 1 1 calc R
H12B H 1.0039 1.0151 0.8938 0.407 Uiso 1 1 calc R
H12C H 1.0470 0.8913 0.8882 0.407 Uiso 1 1 calc R
S2 S 0.7096(3) 0.5255(3) 0.73515(18) 0.0722(12) Uani 0.895(9) 1 d P
O2 O 0.6519(8) 0.6414(7) 0.7198(5) 0.089(2) Uani 1 1 d .
C13 C 0.8737(13) 0.5373(12) 0.8043(8) 0.118(5) Uani 1 1 d .
H13A H 0.8774 0.5768 0.8437 0.178 Uiso 1 1 calc R
H13B H 0.9237 0.5789 0.7882 0.178 Uiso 1 1 calc R
H13C H 0.9118 0.4629 0.8197 0.178 Uiso 1 1 calc R
C14 C 0.7399(16) 0.4957(10) 0.6660(7) 0.099(4) Uani 1 1 d .
H14A H 0.6564 0.4788 0.6225 0.149 Uiso 1 1 calc R
H14B H 0.7989 0.4315 0.6793 0.149 Uiso 1 1 calc R
H14C H 0.7808 0.5605 0.6585 0.149 Uiso 1 1 calc R
S1' S 0.8868(18) 0.8260(16) 0.8512(13) 0.082(8) Uani 0.162(12) 1 d P
S2' S 0.758(3) 0.597(2) 0.7302(18) 0.077(11) Uani 0.105(9) 1 d P

loop_
_atom_site_aniso_label
_atom_site_aniso_U_11
_atom_site_aniso_U_22
_atom_site_aniso_U_33
_atom_site_aniso_U_23
_atom_site_aniso_U_13
_atom_site_aniso_U_12
Pd1 0.0378(3) 0.0557(4) 0.0358(3) -0.0015(3) 0.0210(3) -0.0026(3)
Br1 0.0572(6) 0.1364(11) 0.0480(5) 0.0048(6) 0.0349(5) -0.0115(6)
Br2 0.0371(4) 0.0881(7) 0.0503(5) 0.0038(4) 0.0203(4) 0.0003(4)
N1 0.038(4) 0.081(5) 0.039(4) 0.002(4) 0.017(3) -0.006(3)
N2 0.033(3) 0.094(6) 0.037(3) 0.002(4) 0.017(3) 0.007(4)
N3 0.044(4) 0.083(5) 0.045(4) 0.002(3) 0.030(3) -0.001(3)
N4 0.048(4) 0.076(5) 0.042(4) 0.000(3) 0.029(3) -0.007(4)
C1 0.060(6) 0.094(8) 0.071(7) 0.020(6) 0.031(5) 0.011(6)
C2 0.075(7) 0.080(7) 0.071(7) -0.014(6) 0.033(6) -0.016(6)
C3 0.069(6) 0.106(8) 0.038(5) -0.005(5) 0.026(5) -0.021(6)
C4 0.041(4) 0.077(6) 0.039(4) 0.002(4) 0.012(4) -0.012(4)
C5 0.038(4) 0.072(5) 0.038(4) 0.002(4) 0.021(3) 0.006(4)
C6 0.044(4) 0.059(5) 0.029(4) 0.000(3) 0.018(3) 0.003(4)
C7 0.060(6) 0.093(7) 0.042(5) 0.013(5) 0.033(4) 0.019(5)
C8 0.078(8) 0.122(9) 0.056(6) -0.006(6) 0.041(6) 0.009(7)
C9 0.065(7) 0.131(10) 0.052(6) 0.021(6) 0.034(5) 0.009(7)
C10 0.065(7) 0.116(9) 0.063(6) 0.016(6) 0.037(5) -0.007(6)
S1 0.082(3) 0.098(4) 0.107(3) -0.006(2) 0.065(3) -0.003(3)
O1 0.088(6) 0.170(10) 0.097(6) -0.002(6) 0.057(5) -0.049(6)
C11 0.30(3) 0.171(18) 0.154(17) -0.071(14) 0.17(2) -0.131(19)
C12 0.17(2) 0.31(3) 0.17(2) 0.11(2) -0.028(16) -0.13(2)
S2 0.075(2) 0.074(2) 0.086(2) 0.0080(16) 0.0548(18) -0.0021(16)
O2 0.078(5) 0.110(6) 0.102(6) 0.002(5) 0.063(5) 0.024(5)
C13 0.091(10) 0.090(9) 0.141(13) 0.014(9) 0.038(9) 0.028(8)
C14 0.145(12) 0.070(7) 0.108(10) 0.004(7) 0.084(10) 0.020(8)
S1' 0.051(10) 0.049(12) 0.135(18) 0.029(10) 0.041(10) 0.007(8)
S2' 0.09(2) 0.068(18) 0.13(2) 0.004(15) 0.09(2) -0.016(14)

loop_
_atom_type_symbol
_atom_type_description
_atom_type_scat_dispersion_real
_atom_type_scat_dispersion_imag
_atom_type_scat_source
C C 0.0033 0.0016 'International Tables Vol C Tables 4.2.6.8 and 6.1.1.4'
H H 0.0000 0.0000 'International Tables Vol C Tables 4.2.6.8 and 6.1.1.4'
N N 0.0061 0.0033 'International Tables Vol C Tables 4.2.6.8 and 6.1.1.4'
O O 0.0106 0.0060 'International Tables Vol C Tables 4.2.6.8 and 6.1.1.4'
S S 0.1246 0.1234 'International Tables Vol C Tables 4.2.6.8 and 6.1.1.4'
Br Br -0.2901 2.4595 'International Tables Vol C Tables 4.2.6.8 and 6.1.1.4'
Pd Pd -0.9988 1.0072 'International Tables Vol C Tables 4.2.6.8 and 6.1.1.4'

loop_
_geom_angle_atom_site_label_1
_geom_angle_atom_site_label_2
_geom_angle_atom_site_label_3
_geom_angle
C5 Pd1 C6 80.0(3)
C5 Pd1 Br1 94.5(2)
C6 Pd1 Br1 174.3(2)
C5 Pd1 Br2 173.5(2)
C6 Pd1 Br2 94.2(2)
Br1 Pd1 Br2 91.36(4)
C5 N1 C4 134.9(7)
C5 N2 N3 114.3(7)
C6 N3 N2 116.0(6)
C6 N4 C7 135.3(8)
N1 C4 C2 108.6(8)
N1 C4 C1 110.3(8)
C2 C4 C1 113.1(8)
N1 C4 C3 104.9(7)
C2 C4 C3 109.9(8)
C1 C4 C3 109.8(8)
N1 C5 N2 120.8(7)
N1 C5 Pd1 123.7(6)
N2 C5 Pd1 115.3(6)
N4 C6 N3 121.6(7)
N4 C6 Pd1 124.0(6)
N3 C6 Pd1 114.4(5)
N4 C7 C10 111.5(8)
N4 C7 C8 109.2(8)
C10 C7 C8 111.5(9)
N4 C7 C9 103.5(7)
C10 C7 C9 110.1(9)
C8 C7 C9 110.7(9)
S1' S1 O1 59.1(11)
S1' S1 C12 73.6(16)
O1 S1 C12 108.1(9)
S1' S1 C11 65.9(15)
O1 S1 C11 109.7(8)
C12 S1 C11 93.9(12)
S1 O1 H2A 136.3
S2' S2 O2 56.0(15)
S2' S2 C13 67.3(19)
O2 S2 C13 106.9(6)
S2' S2 C14 73.3(16)
O2 S2 C14 105.2(5)
C13 S2 C14 97.9(8)
S2 O2 H3A 135.2

loop_
_geom_bond_atom_site_label_1
_geom_bond_atom_site_label_2
_geom_bond_distance
Pd1 C5 1.969(8)
Pd1 C6 1.970(8)
Pd1 Br1 2.4933(12)
Pd1 Br2 2.5103(13)
N1 C5 1.302(10)
N1 C4 1.492(11)
N2 C5 1.330(10)
N2 N3 1.401(10)
N3 C6 1.330(11)
N4 C6 1.300(10)
N4 C7 1.501(10)
C1 C4 1.522(14)
C2 C4 1.514(13)
C3 C4 1.525(12)
C7 C10 1.501(15)
C7 C8 1.515(14)
C7 C9 1.527(14)
S1 S1' 1.062(19)
S1 O1 1.469(10)
S1 C12 1.691(19)
S1 C11 1.747(16)
O1 H2A 2.0398
S2 S2' 1.05(2)
S2 O2 1.480(8)
S2 C13 1.714(14)
S2 C14 1.760(12)
O2 H3A 2.0351

loop_
_geom_hbond_atom_site_label_D
_geom_hbond_atom_site_label_H
_geom_hbond_atom_site_label_A
_geom_hbond_distance_DH
_geom_hbond_distance_HA
_geom_hbond_distance_DA
_geom_hbond_angle_DHA
N2 H2A O1 0.86 2.04 2.761(11) 141.0
N3 H3A O2 0.86 2.04 2.742(10) 138.9

loop_
_geom_torsion_atom_site_label_1
_geom_torsion_atom_site_label_2
_geom_torsion_atom_site_label_3
_geom_torsion_atom_site_label_4
_geom_torsion
C5 N2 N3 C6 0.0(11)
C5 N1 C4 C2 65.5(13)
C5 N1 C4 C1 -59.0(13)
C5 N1 C4 C3 -177.1(10)
C4 N1 C5 N2 6.8(16)
C4 N1 C5 Pd1 -167.9(8)
N3 N2 C5 N1 -173.7(8)
N3 N2 C5 Pd1 1.5(10)
C6 Pd1 C5 N1 173.2(8)
Br1 Pd1 C5 N1 -8.0(8)
Br2 Pd1 C5 N1 146.4(17)
C6 Pd1 C5 N2 -1.8(7)
Br1 Pd1 C5 N2 177.1(6)
Br2 Pd1 C5 N2 -29(3)
C7 N4 C6 N3 -2.7(16)
C7 N4 C6 Pd1 175.9(8)
N2 N3 C6 N4 177.2(7)
N2 N3 C6 Pd1 -1.5(10)
C5 Pd1 C6 N4 -177.0(8)
Br1 Pd1 C6 N4 171.0(19)
Br2 Pd1 C6 N4 0.1(7)
C5 Pd1 C6 N3 1.8(6)
Br1 Pd1 C6 N3 -10(3)
Br2 Pd1 C6 N3 178.8(6)
C6 N4 C7 C10 -43.9(15)
C6 N4 C7 C8 79.8(13)
C6 N4 C7 C9 -162.3(11)
S1' S1 O1 H2A -143.9
C12 S1 O1 H2A 158.9
C11 S1 O1 H2A -99.9
S2' S2 O2 H3A -151.2
C13 S2 O2 H3A -105.0
C14 S2 O2 H3A 151.7
